data_4030954
loop_
_publ_author_name
'Golubev, Pavel R.'
'Pankova, Alena S.'
'Kuznetsov, Mikhail A.'

_publ_section_title
;
 Regioselective Transition-Metal-Free Synthesis of
 2-(Trimethylsilylmethylene)pyrrol-3-ones by Thermal Cyclization of
 Acetylenic Enamines.
;
_journal_issue 9
_journal_name_full 'The Journal of organic chemistry'
_journal_page_first 4545
_journal_page_last 4552
_journal_paper_doi 10.1021/acs.joc.5b00398
_journal_volume 80
_journal_year 2015
_chemical_formula_sum 'C20 H20 N2 O3 Si'
_chemical_formula_weight 364.47
_chemical_name_systematic
; 
 ? 
;
_space_group_IT_number 14
_symmetry_cell_setting monoclinic
_symmetry_space_group_name_Hall '-P 2yn'
_symmetry_space_group_name_H-M 'P 1 21/n 1'
_atom_sites_solution_hydrogens geom
_atom_sites_solution_primary direct
_atom_sites_solution_secondary difmap
_audit_creation_method SHELXL-97
_cell_angle_alpha 90.00
_cell_angle_beta 100.5472(8)
_cell_angle_gamma 90.00
_cell_formula_units_Z 4
_cell_length_a 12.68993(11)
_cell_length_b 9.69273(8)
_cell_length_c 15.41784(12)
_cell_measurement_reflns_used 31038
_cell_measurement_temperature 100(2)
_cell_measurement_theta_max 76.2340
_cell_measurement_theta_min 4.1640
_cell_volume 1864.35(3)
_computing_cell_refinement
;
CrysAlisPro, Agilent Technologies,
Version 1.171.36.20 (release 27-06-2012 CrysAlis171 .NET)
(compiled Jul 11 2012,15:38:31)
;
_computing_data_collection
;
CrysAlisPro, Agilent Technologies,
Version 1.171.36.20 (release 27-06-2012 CrysAlis171 .NET)
(compiled Jul 11 2012,15:38:31)
;
_computing_data_reduction
;
CrysAlisPro, Agilent Technologies,
Version 1.171.36.20 (release 27-06-2012 CrysAlis171 .NET)
(compiled Jul 11 2012,15:38:31)
;
_computing_publication_material
;
O. V. Dolomanov, L. J. Bourhis, R. J. Gildea, J. A. K. Howard and H. Puschmann,
OLEX2: a complete structure solution, refinement and analysis program.
J. Appl. Cryst. (2009). 42, 339-341.
;
_computing_structure_refinement 'SHELXL-97 (Sheldrick, 2008)'
_computing_structure_solution 'SHELXS-97 (Sheldrick, 2008)'
_diffrn_ambient_temperature 100(2)
_diffrn_detector_area_resol_mean 10.3829
_diffrn_measured_fraction_theta_full 0.995
_diffrn_measured_fraction_theta_max 0.996
_diffrn_measurement_device_type 'SuperNova, Dual, Cu at zero, Atlas'
_diffrn_measurement_method '\w scans'
_diffrn_radiation_monochromator mirror
_diffrn_radiation_source 'SuperNova (Cu) X-ray Source'
_diffrn_radiation_type CuK\a
_diffrn_radiation_wavelength 1.54184
_diffrn_reflns_av_R_equivalents 0.0439
_diffrn_reflns_av_sigmaI/netI 0.0146
_diffrn_reflns_limit_h_max 15
_diffrn_reflns_limit_h_min -15
_diffrn_reflns_limit_k_max 12
_diffrn_reflns_limit_k_min -11
_diffrn_reflns_limit_l_max 19
_diffrn_reflns_limit_l_min -19
_diffrn_reflns_number 45500
_diffrn_reflns_theta_full 76.27
_diffrn_reflns_theta_max 76.27
_diffrn_reflns_theta_min 4.16
_exptl_absorpt_coefficient_mu 1.296
_exptl_absorpt_correction_T_max 1.00000
_exptl_absorpt_correction_T_min 0.62067
_exptl_absorpt_correction_type multi-scan
_exptl_absorpt_process_details
;
CrysAlisPro, Agilent Technologies,
Version 1.171.36.32 (release 02-08-2013 CrysAlis171 .NET)
(compiled Aug  2 2013,16:46:58)
Empirical absorption correction using spherical harmonics,
 implemented in SCALE3 ABSPACK scaling algorithm.
;
_exptl_crystal_colour brown
_exptl_crystal_density_diffrn 1.299
_exptl_crystal_density_method 'not measured'
_exptl_crystal_description prism
_exptl_crystal_F_000 768
_exptl_crystal_size_max 0.18
_exptl_crystal_size_mid 0.15
_exptl_crystal_size_min 0.09
_refine_diff_density_max 0.342
_refine_diff_density_min -0.260
_refine_diff_density_rms 0.043
_refine_ls_extinction_method none
_refine_ls_goodness_of_fit_ref 1.040
_refine_ls_hydrogen_treatment mixed
_refine_ls_matrix_type full
_refine_ls_number_parameters 238
_refine_ls_number_reflns 3884
_refine_ls_number_restraints 0
_refine_ls_restrained_S_all 1.040
_refine_ls_R_factor_all 0.0325
_refine_ls_R_factor_gt 0.0316
_refine_ls_shift/su_max 0.001
_refine_ls_shift/su_mean 0.000
_refine_ls_structure_factor_coef Fsqd
_refine_ls_weighting_details 'calc w=1/[\s^2^(Fo^2^)+(0.0387P)^2^+0.9676P] where P=(Fo^2^+2Fc^2^)/3'
_refine_ls_weighting_scheme calc
_refine_ls_wR_factor_gt 0.0801
_refine_ls_wR_factor_ref 0.0809
_reflns_number_gt 3751
_reflns_number_total 3884
_reflns_threshold_expression >2sigma(I)
_cod_data_source_file 3aa.cif
_cod_data_source_block golubev1
_cod_depositor_comments 'Adding full bibliography for 4030954--4030956.cif.'
_cod_original_cell_volume 1864.36(3)
_cod_original_sg_symbol_H-M P21/n
_cod_database_code 4030954

loop_
_symmetry_equiv_pos_as_xyz
'x, y, z'
'-x+1/2, y+1/2, -z+1/2'
'-x, -y, -z'
'x-1/2, -y-1/2, z-1/2'

loop_
_atom_site_label
_atom_site_type_symbol
_atom_site_fract_x
_atom_site_fract_y
_atom_site_fract_z
_atom_site_U_iso_or_equiv
_atom_site_adp_type
_atom_site_occupancy
_atom_site_symmetry_multiplicity
_atom_site_calc_flag
_atom_site_refinement_flags
Si14 Si 0.38913(2) 0.43119(3) 0.773242(19) 0.01484(9) Uani 1 1 d .
O4 O 0.35993(6) 0.23443(9) 0.60894(5) 0.01844(18) Uani 1 1 d .
O25 O 0.19060(7) -0.20628(10) 0.24974(6) 0.0258(2) Uani 1 1 d .
O26 O 0.30692(8) -0.37081(10) 0.28093(6) 0.0299(2) Uani 1 1 d .
N1 N 0.53515(7) 0.03756(10) 0.76289(6) 0.01444(19) Uani 1 1 d .
N24 N 0.26655(8) -0.26163(11) 0.29884(6) 0.0197(2) Uani 1 1 d .
C2 C 0.47642(8) 0.16172(11) 0.74297(7) 0.0137(2) Uani 1 1 d .
C6 C 0.50968(8) -0.05047(11) 0.69318(7) 0.0137(2) Uani 1 1 d .
H6 H 0.5370 -0.1395 0.6931 0.016 Uiso 1 1 calc R
C3 C 0.41618(8) 0.14406(11) 0.64978(7) 0.0135(2) Uani 1 1 d .
C21 C 0.31089(9) -0.19345(12) 0.38214(7) 0.0164(2) Uani 1 1 d .
C5 C 0.43996(8) 0.00478(11) 0.62319(7) 0.0133(2) Uani 1 1 d .
C7 C 0.58252(8) -0.00478(12) 0.85029(7) 0.0144(2) Uani 1 1 d .
C18 C 0.39654(8) -0.06344(11) 0.53986(7) 0.0136(2) Uani 1 1 d .
C23 C 0.43388(9) -0.19365(12) 0.51912(7) 0.0156(2) Uani 1 1 d .
H23 H 0.4881 -0.2365 0.5588 0.019 Uiso 1 1 calc R
C19 C 0.31505(9) -0.00020(12) 0.47828(7) 0.0170(2) Uani 1 1 d .
H19 H 0.2896 0.0862 0.4907 0.020 Uiso 1 1 calc R
C12 C 0.66471(9) 0.07236(12) 0.89957(8) 0.0189(2) Uani 1 1 d .
H12 H 0.6914 0.1498 0.8752 0.023 Uiso 1 1 calc R
C22 C 0.39138(9) -0.25936(12) 0.44068(7) 0.0170(2) Uani 1 1 d .
H22 H 0.4162 -0.3457 0.4275 0.020 Uiso 1 1 calc R
C13 C 0.47089(9) 0.26878(12) 0.79669(7) 0.0156(2) Uani 1 1 d .
H13 H 0.5127 0.2622 0.8527 0.019 Uiso 1 1 calc R
C8 C 0.54379(9) -0.12227(12) 0.88558(7) 0.0172(2) Uani 1 1 d .
H8 H 0.4891 -0.1738 0.8522 0.021 Uiso 1 1 calc R
C16 C 0.43835(9) 0.54079(13) 0.68962(8) 0.0202(2) Uani 1 1 d .
H16A H 0.5136 0.5579 0.7082 0.030 Uiso 1 1 calc R
H16B H 0.4003 0.6269 0.6839 0.030 Uiso 1 1 calc R
H16C H 0.4264 0.4940 0.6338 0.030 Uiso 1 1 calc R
C20 C 0.27228(9) -0.06478(12) 0.39953(7) 0.0179(2) Uani 1 1 d .
H20 H 0.2186 -0.0225 0.3591 0.022 Uiso 1 1 calc R
C9 C 0.58748(10) -0.16214(13) 0.97128(8) 0.0215(2) Uani 1 1 d .
H9 H 0.5625 -0.2412 0.9950 0.026 Uiso 1 1 calc R
C10 C 0.66812(10) -0.08451(13) 1.02142(8) 0.0229(3) Uani 1 1 d .
H10 H 0.6964 -0.1108 1.0790 0.027 Uiso 1 1 calc R
C17 C 0.41151(11) 0.52480(13) 0.88121(8) 0.0248(3) Uani 1 1 d .
H17A H 0.3875 0.4684 0.9250 0.037 Uiso 1 1 calc R
H17B H 0.3720 0.6098 0.8748 0.037 Uiso 1 1 calc R
H17C H 0.4865 0.5442 0.8992 0.037 Uiso 1 1 calc R
C15 C 0.24315(9) 0.39186(13) 0.74226(8) 0.0221(2) Uani 1 1 d .
H15A H 0.2304 0.3384 0.6889 0.033 Uiso 1 1 calc R
H15B H 0.2034 0.4765 0.7331 0.033 Uiso 1 1 calc R
H15C H 0.2205 0.3404 0.7888 0.033 Uiso 1 1 calc R
C11 C 0.70665(10) 0.03248(14) 0.98567(8) 0.0225(3) Uani 1 1 d .
H11 H 0.7607 0.0844 1.0194 0.027 Uiso 1 1 calc R

loop_
_atom_site_aniso_label
_atom_site_aniso_U_11
_atom_site_aniso_U_22
_atom_site_aniso_U_33
_atom_site_aniso_U_23
_atom_site_aniso_U_13
_atom_site_aniso_U_12
Si14 0.01778(16) 0.01068(16) 0.01569(15) -0.00015(10) 0.00210(11) 0.00056(11)
O4 0.0215(4) 0.0155(4) 0.0172(4) 0.0016(3) 0.0006(3) 0.0052(3)
O25 0.0271(4) 0.0278(5) 0.0191(4) 0.0004(4) -0.0050(3) -0.0081(4)
O26 0.0339(5) 0.0282(5) 0.0264(5) -0.0133(4) 0.0023(4) -0.0016(4)
N1 0.0173(4) 0.0122(4) 0.0128(4) -0.0001(3) 0.0003(3) 0.0017(4)
N24 0.0213(5) 0.0214(5) 0.0164(5) -0.0022(4) 0.0037(4) -0.0086(4)
C2 0.0145(5) 0.0119(5) 0.0145(5) 0.0027(4) 0.0024(4) 0.0000(4)
C6 0.0159(5) 0.0112(5) 0.0142(5) -0.0007(4) 0.0033(4) 0.0003(4)
C3 0.0135(5) 0.0142(5) 0.0130(5) 0.0008(4) 0.0032(4) -0.0007(4)
C21 0.0185(5) 0.0180(6) 0.0127(5) -0.0019(4) 0.0033(4) -0.0071(4)
C5 0.0141(5) 0.0124(5) 0.0138(5) 0.0008(4) 0.0035(4) -0.0001(4)
C7 0.0155(5) 0.0148(5) 0.0122(5) -0.0002(4) 0.0009(4) 0.0037(4)
C18 0.0147(5) 0.0140(5) 0.0126(5) 0.0012(4) 0.0037(4) -0.0025(4)
C23 0.0169(5) 0.0146(5) 0.0149(5) 0.0015(4) 0.0021(4) -0.0001(4)
C19 0.0182(5) 0.0158(5) 0.0166(5) 0.0004(4) 0.0024(4) 0.0015(4)
C12 0.0191(5) 0.0179(6) 0.0192(5) -0.0004(4) 0.0019(4) -0.0011(4)
C22 0.0194(5) 0.0144(5) 0.0178(5) -0.0018(4) 0.0053(4) -0.0024(4)
C13 0.0182(5) 0.0140(5) 0.0139(5) 0.0008(4) 0.0013(4) -0.0006(4)
C8 0.0184(5) 0.0157(6) 0.0165(5) -0.0006(4) 0.0004(4) 0.0004(4)
C16 0.0208(5) 0.0163(6) 0.0231(6) 0.0039(4) 0.0028(4) 0.0000(4)
C20 0.0172(5) 0.0201(6) 0.0155(5) 0.0025(4) 0.0002(4) -0.0013(4)
C9 0.0290(6) 0.0177(6) 0.0175(5) 0.0033(4) 0.0036(5) 0.0019(5)
C10 0.0289(6) 0.0242(6) 0.0133(5) 0.0005(4) -0.0020(4) 0.0064(5)
C17 0.0370(7) 0.0153(6) 0.0208(6) -0.0034(5) 0.0018(5) 0.0043(5)
C15 0.0191(5) 0.0206(6) 0.0275(6) -0.0029(5) 0.0069(4) 0.0005(5)
C11 0.0213(6) 0.0242(6) 0.0190(6) -0.0045(5) -0.0046(4) 0.0002(5)

loop_
_atom_type_symbol
_atom_type_description
_atom_type_scat_dispersion_real
_atom_type_scat_dispersion_imag
_atom_type_scat_source
C C 0.0181 0.0091 'International Tables Vol C Tables 4.2.6.8 and 6.1.1.4'
H H 0.0000 0.0000 'International Tables Vol C Tables 4.2.6.8 and 6.1.1.4'
N N 0.0311 0.0180 'International Tables Vol C Tables 4.2.6.8 and 6.1.1.4'
O O 0.0492 0.0322 'International Tables Vol C Tables 4.2.6.8 and 6.1.1.4'
Si Si 0.2541 0.3302 'International Tables Vol C Tables 4.2.6.8 and 6.1.1.4'

loop_
_geom_angle_atom_site_label_1
_geom_angle_atom_site_label_2
_geom_angle_atom_site_label_3
_geom_angle
C16 Si14 C15 112.46(6)
C16 Si14 C17 108.86(6)
C15 Si14 C17 107.98(6)
C16 Si14 C13 111.50(5)
C15 Si14 C13 111.38(5)
C17 Si14 C13 104.24(5)
C6 N1 C2 108.70(9)
C6 N1 C7 124.09(9)
C2 N1 C7 124.07(9)
O26 N24 O25 123.19(10)
O26 N24 C21 118.50(10)
O25 N24 C21 118.30(10)
C13 C2 N1 127.51(10)
C13 C2 C3 127.07(10)
N1 C2 C3 105.33(9)
N1 C6 C5 113.64(10)
O4 C3 C5 130.30(10)
O4 C3 C2 123.57(10)
C5 C3 C2 106.13(9)
C20 C21 C22 122.21(10)
C20 C21 N24 118.97(10)
C22 C21 N24 118.81(10)
C6 C5 C3 106.08(9)
C6 C5 C18 126.87(10)
C3 C5 C18 127.04(10)
C8 C7 C12 120.68(10)
C8 C7 N1 119.05(10)
C12 C7 N1 120.26(10)
C23 C18 C19 118.27(10)
C23 C18 C5 121.21(10)
C19 C18 C5 120.51(10)
C22 C23 C18 121.18(10)
C20 C19 C18 121.01(11)
C7 C12 C11 119.30(11)
C23 C22 C21 118.57(11)
C2 C13 Si14 128.25(8)
C7 C8 C9 119.44(11)
C21 C20 C19 118.76(10)
C10 C9 C8 120.28(11)
C9 C10 C11 119.98(11)
C10 C11 C12 120.31(11)

loop_
_geom_bond_atom_site_label_1
_geom_bond_atom_site_label_2
_geom_bond_distance
Si14 C16 1.8643(12)
Si14 C15 1.8657(12)
Si14 C17 1.8713(12)
Si14 C13 1.8836(12)
O4 C3 1.2283(14)
O25 N24 1.2340(13)
O26 N24 1.2289(14)
N1 C6 1.3641(14)
N1 C2 1.4192(14)
N1 C7 1.4315(13)
N24 C21 1.4623(14)
C2 C13 1.3376(16)
C2 C3 1.5086(14)
C6 C5 1.3727(15)
C3 C5 1.4584(15)
C21 C20 1.3840(17)
C21 C22 1.3887(16)
C5 C18 1.4603(14)
C7 C8 1.3901(16)
C7 C12 1.3907(16)
C18 C23 1.4053(16)
C18 C19 1.4097(15)
C23 C22 1.3858(15)
C19 C20 1.3854(16)
C12 C11 1.3915(16)
C8 C9 1.3909(16)
C9 C10 1.3862(18)
C10 C11 1.3883(19)
